data_7205036
loop_
_publ_author_name
'Ruiz-Valero, Caridad'
'Cascales, Concepci\'on'
'G\'omez-Lor, Berta'
'Guti\'errez-Puebla, Enrique'
'Iglesias, Marta'
'Monge, M. Angeles'
'Snejko, Natalia'

_publ_section_title
;
 New catalytically active neodymium sulfate
;
_journal_issue 10
_journal_name_full 'Journal of Materials Chemistry'
_journal_page_first 3073
_journal_page_last 3077
_journal_paper_doi 10.1039/b205215f
_journal_volume 12
_journal_year 2002
_chemical_formula_moiety 'Eu S2 O8 N H4'
_chemical_formula_sum 'Eu H4 N O8 S2'
_chemical_formula_weight 362.12
_chemical_name_common 'Europium Sulfate Ammonium'
_chemical_name_systematic ?
_space_group_IT_number 14
_symmetry_cell_setting monoclinic
_symmetry_space_group_name_Hall '-P 2ybc'
_symmetry_space_group_name_H-M 'P 1 21/c 1'
_atom_sites_solution_hydrogens geom
_atom_sites_solution_primary direct
_atom_sites_solution_secondary difmap
_audit_creation_method SHELXL-97
_cell_angle_alpha 90.00
_cell_angle_beta 91.324(2)
_cell_angle_gamma 90.00
_cell_formula_units_Z 4
_cell_length_a 8.8605(8)
_cell_length_b 7.1183(7)
_cell_length_c 10.6690(10)
_cell_measurement_reflns_used 60
_cell_measurement_temperature 296(2)
_cell_measurement_theta_max 28.54
_cell_measurement_theta_min 3.40
_cell_volume 672.73(11)
_computing_cell_refinement 'Bruker SMART'
_computing_data_collection 'Bruker SMART'
_computing_data_reduction 'Bruker SAINT'
_computing_molecular_graphics 'SHELXL-97 (Sheldrick, 1997)'
_computing_publication_material 'SHELXL-97 (Sheldrick, 1997)'
_computing_structure_refinement 'SHELXL-97 (Sheldrick, 1997)'
_computing_structure_solution 'SHELXS-97 (Sheldrick, 1990)'
_diffrn_ambient_temperature 296(2)
_diffrn_measured_fraction_theta_full 0.686
_diffrn_measured_fraction_theta_max 0.686
_diffrn_measurement_method ' phi and omega scans'
_diffrn_radiation_monochromator graphite
_diffrn_radiation_source 'fine-focus sealed tube'
_diffrn_radiation_type MoK\a
_diffrn_radiation_wavelength 0.71073
_diffrn_reflns_av_R_equivalents 0.0444
_diffrn_reflns_av_sigmaI/netI 0.0514
_diffrn_reflns_limit_h_max 12
_diffrn_reflns_limit_h_min -7
_diffrn_reflns_limit_k_max 3
_diffrn_reflns_limit_k_min -10
_diffrn_reflns_limit_l_max 15
_diffrn_reflns_limit_l_min -13
_diffrn_reflns_number 3066
_diffrn_reflns_theta_full 31.94
_diffrn_reflns_theta_max 31.94
_diffrn_reflns_theta_min 3.44
_diffrn_standards_decay_% 0
_exptl_absorpt_coefficient_mu 9.957
_exptl_absorpt_correction_T_max 1.0
_exptl_absorpt_correction_T_min 0.65
_exptl_absorpt_correction_type Sadabs
_exptl_crystal_colour colorless
_exptl_crystal_density_diffrn 3.575
_exptl_crystal_density_method 'not measured'
_exptl_crystal_description prismatic
_exptl_crystal_F_000 680
_exptl_crystal_size_max 0.1
_exptl_crystal_size_mid 0.06
_exptl_crystal_size_min 0.02
_refine_diff_density_max 1.371
_refine_diff_density_min -1.489
_refine_diff_density_rms 0.302
_refine_ls_extinction_method none
_refine_ls_goodness_of_fit_ref 1.067
_refine_ls_hydrogen_treatment mixed
_refine_ls_matrix_type full
_refine_ls_number_parameters 122
_refine_ls_number_reflns 1590
_refine_ls_number_restraints 10
_refine_ls_restrained_S_all 1.064
_refine_ls_R_factor_all 0.0531
_refine_ls_R_factor_gt 0.0376
_refine_ls_shift/su_max 0.378
_refine_ls_shift/su_mean 0.025
_refine_ls_structure_factor_coef Fsqd
_refine_ls_weighting_details 'calc w=1/[\s^2^(Fo^2^)+(0.0459P)^2^+0.6113P] where P=(Fo^2^+2Fc^2^)/3'
_refine_ls_weighting_scheme calc
_refine_ls_wR_factor_gt 0.0823
_refine_ls_wR_factor_ref 0.0881
_reflns_number_gt 1310
_reflns_number_total 1590
_reflns_threshold_expression >2sigma(I)
_cod_data_source_file b205215f.txt
_cod_data_source_block seu2
_cod_depositor_comments
;
The following automatic conversions were performed:
'_symmetry_cell_setting' value 'Monoclinic' changed to 'monoclinic'
according to '/home/saulius/struct/CIF-dictionaries/cif_core.dic'
dictionary named 'cif_core.dic' version 2.4.1 from 2010-06-29.

Automatic conversion script
Id: cif_fix_enum 1527 2010-12-29 10:47:43Z saulius 
;
_cod_original_sg_symbol_H-M P21/c
_cod_original_formula_sum 'H4 Eu N O8 S2'
_cod_database_code 7205036

loop_
_symmetry_equiv_pos_as_xyz
'x, y, z'
'-x, y+1/2, -z+1/2'
'-x, -y, -z'
'x, -y-1/2, z-1/2'

loop_
_atom_site_label
_atom_site_type_symbol
_atom_site_fract_x
_atom_site_fract_y
_atom_site_fract_z
_atom_site_U_iso_or_equiv
_atom_site_adp_type
_atom_site_occupancy
_atom_site_symmetry_multiplicity
_atom_site_calc_flag
_atom_site_refinement_flags
_atom_site_disorder_assembly
_atom_site_disorder_group
Eu1 Eu 0.94754(4) 0.17006(4) 0.65143(3) 0.00766(13) Uani 1 1 d . . .
S1 S 0.7374(2) 0.1633(2) 0.41458(15) 0.0085(4) Uani 1 1 d . . .
S2 S 1.1744(2) 0.1674(2) 0.88723(15) 0.0083(4) Uani 1 1 d . . .
O1 O 0.6122(7) 0.0489(7) 0.3758(5) 0.0185(13) Uani 1 1 d . . .
O2 O 0.7148(6) 0.2593(7) 0.5366(5) 0.0127(12) Uani 1 1 d . . .
O3 O 0.8759(6) 0.0484(6) 0.4412(4) 0.0112(11) Uani 1 1 d . . .
O4 O 0.7716(7) 0.3053(6) 0.3189(5) 0.0133(11) Uani 1 1 d . . .
O5 O 1.1113(7) 0.1733(6) 1.0133(5) 0.0156(12) Uani 1 1 d . . .
O6 O 1.1262(6) 0.3375(6) 0.8098(5) 0.0103(10) Uani 1 1 d . . .
O7 O 1.1000(6) 0.0114(6) 0.8155(4) 0.0090(10) Uani 1 1 d . . .
O8 O 1.3361(7) 0.1495(6) 0.8900(5) 0.0161(12) Uani 1 1 d . . .
N1 N 0.4339(9) 0.3528(8) 0.6569(6) 0.0204(16) Uani 1 1 d D . .
H14 H 0.358(8) 0.443(10) 0.653(8) 0.050 Uiso 1 1 d D . .
H11 H 0.460(9) 0.331(11) 0.740(6) 0.050 Uiso 1 1 d D . .
H13 H 0.518(8) 0.396(11) 0.614(7) 0.050 Uiso 1 1 d D . .
H12 H 0.400(9) 0.242(9) 0.620(7) 0.050 Uiso 1 1 d D . .

loop_
_atom_site_aniso_label
_atom_site_aniso_U_11
_atom_site_aniso_U_22
_atom_site_aniso_U_33
_atom_site_aniso_U_23
_atom_site_aniso_U_13
_atom_site_aniso_U_12
Eu1 0.0123(2) 0.00552(14) 0.00522(19) 0.00003(12) 0.00093(14) 0.00068(13)
S1 0.0106(10) 0.0081(6) 0.0070(8) 0.0003(6) 0.0003(7) 0.0009(6)
S2 0.0122(10) 0.0066(6) 0.0060(8) -0.0009(5) -0.0005(7) 0.0007(6)
O1 0.020(4) 0.019(2) 0.016(3) -0.0045(19) -0.003(3) -0.007(2)
O2 0.014(3) 0.013(2) 0.012(3) -0.0057(18) 0.001(2) 0.0042(19)
O3 0.019(3) 0.011(2) 0.004(2) -0.0011(16) 0.004(2) 0.0043(18)
O4 0.013(3) 0.015(2) 0.011(3) 0.0049(18) 0.003(2) 0.0048(18)
O5 0.025(4) 0.013(2) 0.009(3) 0.0008(19) 0.002(2) 0.003(2)
O6 0.013(3) 0.0075(19) 0.011(2) 0.0009(18) 0.001(2) 0.0009(18)
O7 0.013(3) 0.0101(19) 0.004(2) -0.0010(17) -0.0002(19) -0.0018(19)
O8 0.017(3) 0.013(2) 0.018(3) 0.0032(19) -0.001(2) 0.003(2)
N1 0.023(4) 0.019(3) 0.020(4) 0.002(2) -0.004(3) -0.002(3)

loop_
_atom_type_symbol
_atom_type_description
_atom_type_scat_dispersion_real
_atom_type_scat_dispersion_imag
_atom_type_scat_source
O O 0.0106 0.0060 'International Tables Vol C Tables 4.2.6.8 and 6.1.1.4'
S S 0.1246 0.1234 'International Tables Vol C Tables 4.2.6.8 and 6.1.1.4'
Eu Eu -0.1578 3.6682 'International Tables Vol C Tables 4.2.6.8 and 6.1.1.4'
H H 0.0000 0.0000 'International Tables Vol C Tables 4.2.6.8 and 6.1.1.4'
N N 0.0061 0.0033 'International Tables Vol C Tables 4.2.6.8 and 6.1.1.4'

loop_
_geom_angle_atom_site_label_1
_geom_angle_atom_site_label_2
_geom_angle_atom_site_label_3
_geom_angle
_geom_angle_site_symmetry_1
_geom_angle_site_symmetry_3
_geom_angle_publ_flag
O5 Eu1 O4 147.59(15) 4_565 4_566 ?
O5 Eu1 O3 68.87(17) 4_565 3_756 ?
O4 Eu1 O3 141.51(16) 4_566 3_756 ?
O5 Eu1 O2 95.01(19) 4_565 . ?
O4 Eu1 O2 78.49(18) 4_566 . ?
O3 Eu1 O2 120.21(16) 3_756 . ?
O5 Eu1 O7 108.91(19) 4_565 . ?
O4 Eu1 O7 81.93(18) 4_566 . ?
O3 Eu1 O7 69.37(16) 3_756 . ?
O2 Eu1 O7 156.02(19) . . ?
O5 Eu1 O3 75.46(18) 4_565 . ?
O4 Eu1 O3 122.82(18) 4_566 . ?
O3 Eu1 O3 64.0(2) 3_756 . ?
O2 Eu1 O3 56.20(17) . . ?
O7 Eu1 O3 127.56(15) . . ?
O5 Eu1 O7 74.77(18) 4_565 2_756 ?
O4 Eu1 O7 73.09(16) 4_566 2_756 ?
O3 Eu1 O7 142.50(19) 3_756 2_756 ?
O2 Eu1 O7 71.10(15) . 2_756 ?
O7 Eu1 O7 116.00(11) . 2_756 ?
O3 Eu1 O7 115.40(14) . 2_756 ?
O5 Eu1 O6 135.76(18) 4_565 2_746 ?
O4 Eu1 O6 76.65(16) 4_566 2_746 ?
O3 Eu1 O6 68.51(17) 3_756 2_746 ?
O2 Eu1 O6 96.19(17) . 2_746 ?
O7 Eu1 O6 65.66(16) . 2_746 ?
O3 Eu1 O6 75.83(15) . 2_746 ?
O7 Eu1 O6 148.92(19) 2_756 2_746 ?
O5 Eu1 O6 79.32(17) 4_565 . ?
O4 Eu1 O6 83.01(18) 4_566 . ?
O3 Eu1 O6 99.82(17) 3_756 . ?
O2 Eu1 O6 134.59(15) . . ?
O7 Eu1 O6 55.09(14) . . ?
O3 Eu1 O6 153.67(19) . . ?
O7 Eu1 O6 63.90(15) 2_756 . ?
O6 Eu1 O6 119.29(11) 2_746 . ?
O5 Eu1 S1 82.28(14) 4_565 . ?
O4 Eu1 S1 102.64(13) 4_566 . ?
O3 Eu1 S1 92.23(12) 3_756 . ?
O2 Eu1 S1 28.08(12) . . ?
O7 Eu1 S1 151.77(11) . . ?
O3 Eu1 S1 28.35(12) . . ?
O7 Eu1 S1 91.72(10) 2_756 . ?
O6 Eu1 S1 88.04(11) 2_746 . ?
O6 Eu1 S1 152.56(10) . . ?
O5 Eu1 S2 96.29(14) 4_565 . ?
O4 Eu1 S2 79.73(13) 4_566 . ?
O3 Eu1 S2 85.23(12) 3_756 . ?
O2 Eu1 S2 154.49(12) . . ?
O7 Eu1 S2 27.00(11) . . ?
O3 Eu1 S2 149.17(12) . . ?
O7 Eu1 S2 89.97(10) 2_756 . ?
O6 Eu1 S2 91.51(11) 2_746 . ?
O6 Eu1 S2 28.20(10) . . ?
S1 Eu1 S2 177.41(5) . . ?
O5 Eu1 Eu1 68.90(12) 4_565 3_756 ?
O4 Eu1 Eu1 141.25(11) 4_566 3_756 ?
O3 Eu1 Eu1 32.32(11) 3_756 3_756 ?
O2 Eu1 Eu1 87.90(12) . 3_756 ?
O7 Eu1 Eu1 99.01(11) . 3_756 ?
O3 Eu1 Eu1 31.70(12) . 3_756 ?
O7 Eu1 Eu1 135.96(11) 2_756 3_756 ?
O6 Eu1 Eu1 68.92(12) 2_746 3_756 ?
O6 Eu1 Eu1 129.25(12) . 3_756 ?
S1 Eu1 Eu1 59.96(3) . 3_756 ?
S2 Eu1 Eu1 117.52(3) . 3_756 ?
O1 S1 O4 111.2(3) . . ?
O1 S1 O2 113.3(3) . . ?
O4 S1 O2 109.0(3) . . ?
O1 S1 O3 111.8(3) . . ?
O4 S1 O3 109.0(3) . . ?
O2 S1 O3 102.2(3) . . ?
O1 S1 Eu1 133.7(2) . . ?
O4 S1 Eu1 115.1(2) . . ?
O2 S1 Eu1 51.0(2) . . ?
O3 S1 Eu1 51.71(18) . . ?
O8 S2 O5 112.6(3) . . ?
O8 S2 O7 111.9(3) . . ?
O5 S2 O7 108.5(3) . . ?
O8 S2 O6 110.4(3) . . ?
O5 S2 O6 111.5(3) . . ?
O7 S2 O6 101.5(3) . . ?
O8 S2 Eu1 128.8(2) . . ?
O5 S2 Eu1 118.5(3) . . ?
O7 S2 Eu1 48.42(18) . . ?
O6 S2 Eu1 53.28(19) . . ?
S1 O2 Eu1 100.9(3) . . ?
S1 O3 Eu1 143.6(3) . 3_756 ?
S1 O3 Eu1 99.9(2) . . ?
Eu1 O3 Eu1 116.0(2) 3_756 . ?
S1 O4 Eu1 135.4(3) . 4_565 ?
S2 O5 Eu1 146.5(3) . 4_566 ?
S2 O6 Eu1 137.5(3) . 2_756 ?
S2 O6 Eu1 98.5(2) . . ?
Eu1 O6 Eu1 112.84(19) 2_756 . ?
S2 O7 Eu1 104.6(2) . . ?
S2 O7 Eu1 136.6(3) . 2_746 ?
Eu1 O7 Eu1 117.14(18) . 2_746 ?
H14 N1 H11 109(3) . . ?
H14 N1 H13 109(3) . . ?
H11 N1 H13 110(3) . . ?
H14 N1 H12 110(3) . . ?
H11 N1 H12 110(3) . . ?
H13 N1 H12 109(3) . . ?

loop_
_geom_bond_atom_site_label_1
_geom_bond_atom_site_label_2
_geom_bond_distance
_geom_bond_site_symmetry_2
_geom_bond_publ_flag
Eu1 O5 2.370(6) 4_565 ?
Eu1 O4 2.405(6) 4_566 ?
Eu1 O3 2.432(5) 3_756 ?
Eu1 O2 2.458(5) . ?
Eu1 O7 2.461(4) . ?
Eu1 O3 2.474(5) . ?
Eu1 O7 2.493(5) 2_756 ?
Eu1 O6 2.493(4) 2_746 ?
Eu1 O6 2.580(5) . ?
Eu1 S1 3.1045(16) . ?
Eu1 S2 3.1836(16) . ?
Eu1 Eu1 4.1600(7) 3_756 ?
S1 O1 1.430(6) . ?
S1 O4 1.473(5) . ?
S1 O2 1.488(5) . ?
S1 O3 1.497(5) . ?
S2 O8 1.438(6) . ?
S2 O5 1.469(6) . ?
S2 O7 1.493(5) . ?
S2 O6 1.521(5) . ?
O3 Eu1 2.432(5) 3_756 ?
O4 Eu1 2.405(6) 4_565 ?
O5 Eu1 2.370(6) 4_566 ?
O6 Eu1 2.493(4) 2_756 ?
O7 Eu1 2.493(4) 2_746 ?
N1 H14 0.93(6) . ?
N1 H11 0.93(6) . ?
N1 H13 0.93(6) . ?
N1 H12 0.93(6) . ?
